data_7001730
loop_
_publ_author_name
'Venugopal, Ajay'
'Kamps, Ina'
'Bojer, Daniel'
'Berger, Raphael J. F.'
'Mix, Andreas'
'Willner, Alexander'
'Neumann, Beate'
'Stammler, Hans-Georg'
'Mitzel, Norbert W.'

_publ_section_title
;
 Neutral ligand induced methane elimination from rare-earth metal
 tetramethylaluminates up to the six-coordinate carbide state
;
_journal_issue 29
_journal_name_full 'Dalton Transactions'
_journal_page_first 5755
_journal_paper_doi 10.1039/b905271b
_journal_year 2009
_chemical_formula_sum 'C32 H75 Al5 N3 Sm3'
_chemical_formula_weight 543.95
_chemical_name_systematic
;
?
;
_space_group_IT_number 11
_symmetry_cell_setting monoclinic
_symmetry_space_group_name_Hall '-P 2yb'
_symmetry_space_group_name_H-M 'P 1 21/m 1'
_atom_sites_solution_hydrogens geom
_atom_sites_solution_primary direct
_atom_sites_solution_secondary difmap
_audit_creation_method SHELXL-97
_cell_angle_alpha 90.00
_cell_angle_beta 97.610(2)
_cell_angle_gamma 90.00
_cell_formula_units_Z 2
_cell_length_a 9.5604(11)
_cell_length_b 17.289(2)
_cell_length_c 14.1729(17)
_cell_measurement_temperature 153(2)
_cell_volume 2322.0(5)
_computing_cell_refinement 'SAINT (Bruker AXS, 2000)'
_computing_data_collection 'SMART (Bruker AXS, 2000)'
_computing_data_reduction 'SAINT,SADABS (Bruker AXS, 2000)'
_computing_publication_material 'Bruker SHELXTL'
_computing_structure_refinement 'SHELXL-97 (Sheldrick, 1997)'
_computing_structure_solution 'SHELXS-97 (Sheldrick, 1990)'
_diffrn_ambient_temperature 153(2)
_diffrn_detector_area_resol_mean 80
_diffrn_measured_fraction_theta_full 0.996
_diffrn_measured_fraction_theta_max 0.996
_diffrn_measurement_device_type 'CCD area detector'
_diffrn_measurement_method 'Omega and Phi scans'
_diffrn_radiation_monochromator graphite
_diffrn_radiation_source 'rotating anode'
_diffrn_radiation_type MoK\a
_diffrn_radiation_wavelength 0.71073
_diffrn_reflns_av_R_equivalents 0.0308
_diffrn_reflns_av_sigmaI/netI 0.0294
_diffrn_reflns_limit_h_max 13
_diffrn_reflns_limit_h_min -13
_diffrn_reflns_limit_k_max 24
_diffrn_reflns_limit_k_min -24
_diffrn_reflns_limit_l_max 19
_diffrn_reflns_limit_l_min -19
_diffrn_reflns_number 26856
_diffrn_reflns_theta_full 30.03
_diffrn_reflns_theta_max 30.03
_diffrn_reflns_theta_min 1.45
_exptl_absorpt_coefficient_mu 3.860
_exptl_absorpt_correction_T_max 0.5123
_exptl_absorpt_correction_T_min 0.3905
_exptl_absorpt_correction_type multi-scan
_exptl_crystal_colour red
_exptl_crystal_density_diffrn 1.556
_exptl_crystal_density_method 'not measured'
_exptl_crystal_description block
_exptl_crystal_F_000 1078
_exptl_crystal_size_max 0.30
_exptl_crystal_size_mid 0.20
_exptl_crystal_size_min 0.20
_refine_diff_density_max 1.536
_refine_diff_density_min -1.093
_refine_diff_density_rms 0.121
_refine_ls_extinction_method none
_refine_ls_goodness_of_fit_ref 1.223
_refine_ls_hydrogen_treatment mixed
_refine_ls_matrix_type full
_refine_ls_number_parameters 331
_refine_ls_number_reflns 6979
_refine_ls_number_restraints 6
_refine_ls_restrained_S_all 1.223
_refine_ls_R_factor_all 0.0424
_refine_ls_R_factor_gt 0.0378
_refine_ls_shift/su_max 0.001
_refine_ls_shift/su_mean 0.000
_refine_ls_structure_factor_coef Fsqd
_refine_ls_weighting_details 'calc w=1/[\s^2^(Fo^2^)+(0.0244P)^2^+3.7927P] where P=(Fo^2^+2Fc^2^)/3'
_refine_ls_weighting_scheme calc
_refine_ls_wR_factor_gt 0.0778
_refine_ls_wR_factor_ref 0.0793
_reflns_number_gt 6480
_reflns_number_total 6979
_reflns_threshold_expression >2sigma(I)
_cod_data_source_file b905271b.txt
_cod_data_source_block compound_5_CCDC_679433
_cod_depositor_comments
;
The following automatic conversions were performed:
'_symmetry_cell_setting' value 'Monoclinic' changed to 'monoclinic'
according to '/home/saulius/struct/CIF-dictionaries/cif_core.dic'
dictionary named 'cif_core.dic' version 2.4.1 from 2010-06-29.

Automatic conversion script
Id: cif_fix_enum 1527 2010-12-29 10:47:43Z saulius 
;
_cod_original_sg_symbol_H-M P2(1)/m
_cod_database_code 7001730

loop_
_symmetry_equiv_pos_as_xyz
'x, y, z'
'-x, y+1/2, -z'
'-x, -y, -z'
'x, -y-1/2, z'

loop_
_atom_site_label
_atom_site_type_symbol
_atom_site_fract_x
_atom_site_fract_y
_atom_site_fract_z
_atom_site_U_iso_or_equiv
_atom_site_adp_type
_atom_site_occupancy
_atom_site_symmetry_multiplicity
_atom_site_calc_flag
_atom_site_refinement_flags
_atom_site_disorder_assembly
_atom_site_disorder_group
Sm1 Sm 0.30695(3) 0.2500 0.200727(17) 0.02371(6) Uani 1 2 d S . .
Sm2 Sm 0.55499(2) 0.353434(11) 0.373251(13) 0.02504(6) Uani 1 1 d . . .
Al1 Al 0.23641(12) 0.34006(7) 0.39227(8) 0.0273(2) Uani 1 1 d . . .
Al2 Al 0.60783(13) 0.45527(8) 0.19903(9) 0.0343(3) Uani 1 1 d . . .
Al3 Al 0.47237(18) 0.2500 0.53611(11) 0.0280(3) Uani 1 2 d S . .
N1 N 0.1735(4) 0.3183(2) 0.0381(2) 0.0372(8) Uani 1 1 d . . .
N2 N 0.3763(5) 0.2500 0.0142(3) 0.0292(9) Uani 1 2 d S . .
C1 C 0.0925(7) 0.3902(4) 0.0195(4) 0.0602(17) Uani 1 1 d . . .
H1A H 0.055(5) 0.394(3) -0.048(4) 0.045(13) Uiso 1 1 d . . .
H1B H 0.148(6) 0.438(4) 0.049(4) 0.071(19) Uiso 1 1 d . . .
H1C H 0.004(7) 0.382(4) 0.047(4) 0.08(2) Uiso 1 1 d . . .
C2 C 0.5109(7) 0.2500 -0.0257(5) 0.0397(14) Uani 1 2 d S . .
H2A H 0.507(6) 0.2500 -0.091(4) 0.023(14) Uiso 1 2 d S . .
H2B H 0.565(5) 0.204(3) -0.010(3) 0.036(12) Uiso 1 1 d . . .
C3 C 0.0876(7) 0.2500 0.0103(4) 0.0459(17) Uani 1 2 d S . .
H3A H 0.056(9) 0.2500 -0.060(6) 0.07(3) Uiso 1 2 d S . .
H3B H 0.007(8) 0.2500 0.048(6) 0.06(2) Uiso 1 2 d S . .
C4 C 0.2936(5) 0.3188(3) -0.0161(3) 0.0363(9) Uani 1 1 d . . .
H4A H 0.346(5) 0.365(3) 0.005(3) 0.033(12) Uiso 1 1 d . . .
H4B H 0.257(5) 0.316(3) -0.084(3) 0.045(13) Uiso 1 1 d . . .
C11 C 0.1048(5) 0.3530(3) 0.4874(4) 0.0425(10) Uani 1 1 d . . .
H11A H 0.165(6) 0.365(3) 0.551(4) 0.056(16) Uiso 1 1 d . . .
H11B H 0.038(6) 0.316(3) 0.493(4) 0.060(17) Uiso 1 1 d . . .
H11C H 0.066(6) 0.401(4) 0.477(4) 0.062(17) Uiso 1 1 d . . .
C12 C 0.1162(6) 0.3534(4) 0.2634(3) 0.0483(13) Uani 1 1 d . . .
H12A H 0.158(6) 0.386(3) 0.215(4) 0.065(18) Uiso 1 1 d . . .
H12B H 0.053(6) 0.317(3) 0.241(4) 0.051(16) Uiso 1 1 d . . .
H12C H 0.053(6) 0.386(3) 0.290(4) 0.055(15) Uiso 1 1 d . . .
C13 C 0.3435(5) 0.4446(2) 0.3989(3) 0.0364(9) Uani 1 1 d . . .
H13A H 0.414(6) 0.454(3) 0.456(4) 0.060(16) Uiso 1 1 d . . .
H13B H 0.261(5) 0.474(3) 0.403(3) 0.040(13) Uiso 1 1 d . . .
H13C H 0.382(5) 0.466(3) 0.346(4) 0.048(14) Uiso 1 1 d . . .
C21 C 0.7560(6) 0.4324(4) 0.1186(4) 0.0527(13) Uani 1 1 d . . .
H21A H 0.720(7) 0.429(4) 0.061(5) 0.08(2) Uiso 1 1 d . . .
H21B H 0.789(7) 0.381(4) 0.132(5) 0.09(2) Uiso 1 1 d . . .
H21C H 0.837(6) 0.470(4) 0.130(4) 0.071(18) Uiso 1 1 d . . .
C22 C 0.4972(8) 0.5510(4) 0.1687(5) 0.0600(15) Uani 1 1 d . . .
H22A H 0.462(6) 0.547(3) 0.104(4) 0.057(17) Uiso 1 1 d . . .
H22B H 0.552(9) 0.596(5) 0.178(6) 0.13(3) Uiso 1 1 d . . .
H22C H 0.414(8) 0.554(4) 0.199(5) 0.11(3) Uiso 1 1 d . . .
C23 C 0.7155(6) 0.4725(3) 0.3343(3) 0.0431(10) Uani 1 1 d . . .
H23A H 0.656(6) 0.495(3) 0.382(4) 0.066(17) Uiso 1 1 d . . .
H23B H 0.797(6) 0.436(3) 0.364(4) 0.068(18) Uiso 1 1 d . . .
H23C H 0.765(7) 0.514(4) 0.317(4) 0.08(2) Uiso 1 1 d . . .
C24 C 0.4775(4) 0.3611(2) 0.2048(3) 0.0279(7) Uani 1 1 d . . .
H24A H 0.402(6) 0.381(3) 0.171(4) 0.055(16) Uiso 1 1 d . . .
H24B H 0.509(6) 0.330(3) 0.162(4) 0.057(16) Uiso 1 1 d . . .
C31 C 0.3693(10) 0.2500 0.6470(6) 0.070(3) Uani 1 2 d S . .
H31A H 0.421(9) 0.2500 0.697(7) 0.09(3) Uiso 1 2 d SD . .
H31B H 0.317(7) 0.213(3) 0.653(5) 0.10(3) Uiso 1 1 d D . .
C32 C 0.6169(6) 0.3385(3) 0.5598(3) 0.0431(11) Uani 1 1 d . . .
H32A H 0.635(6) 0.328(3) 0.628(4) 0.061(16) Uiso 1 1 d . . .
H32B H 0.702(7) 0.336(4) 0.530(4) 0.07(2) Uiso 1 1 d . . .
H32C H 0.591(6) 0.391(4) 0.558(4) 0.075(19) Uiso 1 1 d . . .
C33 C 0.3777(5) 0.2500 0.3948(3) 0.0229(9) Uani 1 2 d S . .
C40 C 0.7353(7) 0.2500 0.3448(5) 0.0404(14) Uani 1 2 d S . .
H40A H 0.822(11) 0.2500 0.383(7) 0.11(4) Uiso 1 2 d SD . .
H40B H 0.764(9) 0.286(3) 0.312(6) 0.15(4) Uiso 1 1 d D . .
C71 C -0.0999(7) 0.1920(4) 0.7638(5) 0.050(2) Uiso 0.50 1 d PG . .
C72 C -0.2021(6) 0.2219(4) 0.8119(4) 0.041(2) Uiso 0.50 1 d PG . .
H72A H -0.2657 0.1883 0.8379 0.050 Uiso 0.50 1 calc PR . .
C73 C -0.2129(6) 0.3000(4) 0.8226(4) 0.040(2) Uiso 0.50 1 d PG . .
H73A H -0.2840 0.3208 0.8561 0.048 Uiso 0.50 1 calc PR . .
C74 C -0.1215(8) 0.3483(4) 0.7852(6) 0.053(3) Uiso 0.50 1 d PG . .
H74A H -0.1291 0.4027 0.7927 0.064 Uiso 0.50 1 calc PR . .
C75 C -0.0193(7) 0.3184(4) 0.7371(5) 0.062(3) Uiso 0.50 1 d PG . .
H75A H 0.0442 0.3521 0.7113 0.074 Uiso 0.50 1 calc PR . .
C76 C -0.0083(7) 0.2429(4) 0.7263(4) 0.062(2) Uiso 0.50 1 d PG . .
H76A H 0.0631 0.2229 0.6925 0.075 Uiso 0.50 1 calc PR . .
C77 C -0.0761(15) 0.1099(8) 0.7459(10) 0.078(4) Uiso 0.50 1 d P . .
H77A H -0.1447 0.0787 0.7749 0.117 Uiso 0.50 1 calc PR . .
H77B H 0.0197 0.0955 0.7738 0.117 Uiso 0.50 1 calc PR . .
H77C H -0.0874 0.1005 0.6772 0.117 Uiso 0.50 1 calc PR . .

loop_
_atom_site_aniso_label
_atom_site_aniso_U_11
_atom_site_aniso_U_22
_atom_site_aniso_U_33
_atom_site_aniso_U_23
_atom_site_aniso_U_13
_atom_site_aniso_U_12
Sm1 0.02337(12) 0.03080(14) 0.01637(11) 0.000 0.00041(9) 0.000
Sm2 0.02925(10) 0.02313(9) 0.02137(9) 0.00036(6) -0.00170(7) -0.00270(7)
Al1 0.0292(5) 0.0320(6) 0.0205(5) -0.0014(4) 0.0028(4) 0.0055(5)
Al2 0.0367(6) 0.0348(6) 0.0318(6) 0.0080(5) 0.0059(5) 0.0002(5)
Al3 0.0359(8) 0.0286(8) 0.0183(7) 0.000 -0.0013(6) 0.000
N1 0.0341(17) 0.055(2) 0.0227(15) 0.0025(15) 0.0026(13) 0.0112(16)
N2 0.031(2) 0.035(2) 0.022(2) 0.000 0.0036(17) 0.000
C1 0.067(4) 0.083(4) 0.031(2) 0.011(3) 0.005(2) 0.042(3)
C2 0.036(3) 0.053(4) 0.033(3) 0.000 0.015(3) 0.000
C3 0.028(3) 0.086(5) 0.022(3) 0.000 0.000(2) 0.000
C4 0.042(2) 0.047(2) 0.0206(17) 0.0059(16) 0.0057(16) 0.0032(19)
C11 0.043(2) 0.044(3) 0.043(3) -0.005(2) 0.017(2) 0.001(2)
C12 0.044(3) 0.067(3) 0.031(2) -0.008(2) -0.005(2) 0.023(3)
C13 0.042(2) 0.028(2) 0.041(2) 0.0026(17) 0.0107(19) 0.0068(17)
C21 0.044(3) 0.075(4) 0.042(3) 0.006(3) 0.016(2) -0.002(3)
C22 0.067(4) 0.048(3) 0.066(4) 0.024(3) 0.013(3) 0.011(3)
C23 0.051(3) 0.041(2) 0.038(2) 0.0010(19) 0.006(2) -0.015(2)
C24 0.0271(17) 0.0289(18) 0.0271(18) 0.0007(14) 0.0018(14) 0.0001(15)
C31 0.052(5) 0.132(10) 0.026(4) 0.000 0.005(3) 0.000
C32 0.064(3) 0.032(2) 0.028(2) 0.0001(17) -0.015(2) -0.008(2)
C33 0.023(2) 0.028(2) 0.016(2) 0.000 -0.0019(17) 0.000
C40 0.032(3) 0.036(3) 0.052(4) 0.000 0.002(3) 0.000

loop_
_atom_type_symbol
_atom_type_description
_atom_type_scat_dispersion_real
_atom_type_scat_dispersion_imag
_atom_type_scat_source
C C 0.0033 0.0016 'International Tables Vol C Tables 4.2.6.8 and 6.1.1.4'
H H 0.0000 0.0000 'International Tables Vol C Tables 4.2.6.8 and 6.1.1.4'
N N 0.0061 0.0033 'International Tables Vol C Tables 4.2.6.8 and 6.1.1.4'
Al Al 0.0645 0.0514 'International Tables Vol C Tables 4.2.6.8 and 6.1.1.4'
Sm Sm -0.1638 3.4418 'International Tables Vol C Tables 4.2.6.8 and 6.1.1.4'

loop_
_geom_angle_atom_site_label_1
_geom_angle_atom_site_label_2
_geom_angle_atom_site_label_3
_geom_angle
_geom_angle_site_symmetry_1
_geom_angle_site_symmetry_3
_geom_angle_publ_flag
C24 Sm1 C24 99.57(19) . 4_565 ?
C24 Sm1 C33 84.50(11) . . ?
C24 Sm1 C33 84.50(11) 4_565 . ?
C24 Sm1 N1 125.08(12) . 4_565 ?
C24 Sm1 N1 85.34(12) 4_565 4_565 ?
C33 Sm1 N1 149.98(9) . 4_565 ?
C24 Sm1 N1 85.34(12) . . ?
C24 Sm1 N1 125.08(12) 4_565 . ?
C33 Sm1 N1 149.98(9) . . ?
N1 Sm1 N1 50.87(17) 4_565 . ?
C24 Sm1 C12 159.02(15) . 4_565 ?
C24 Sm1 C12 87.28(17) 4_565 4_565 ?
C33 Sm1 C12 76.39(12) . 4_565 ?
N1 Sm1 C12 74.97(13) 4_565 4_565 ?
N1 Sm1 C12 107.01(13) . 4_565 ?
C24 Sm1 C12 87.28(17) . . ?
C24 Sm1 C12 159.02(15) 4_565 . ?
C33 Sm1 C12 76.39(12) . . ?
N1 Sm1 C12 107.01(13) 4_565 . ?
N1 Sm1 C12 74.97(12) . . ?
C12 Sm1 C12 79.9(3) 4_565 . ?
C24 Sm1 N2 77.78(11) . . ?
C24 Sm1 N2 77.78(11) 4_565 . ?
C33 Sm1 N2 152.33(14) . . ?
N1 Sm1 N2 49.63(10) 4_565 . ?
N1 Sm1 N2 49.63(10) . . ?
C12 Sm1 N2 123.17(13) 4_565 . ?
C12 Sm1 N2 123.17(13) . . ?
C24 Sm1 Al1 79.75(9) . . ?
C24 Sm1 Al1 123.23(9) 4_565 . ?
C33 Sm1 Al1 38.73(7) . . ?
N1 Sm1 Al1 140.82(8) 4_565 . ?
N1 Sm1 Al1 111.53(8) . . ?
C12 Sm1 Al1 79.92(13) 4_565 . ?
C12 Sm1 Al1 38.22(10) . . ?
N2 Sm1 Al1 151.62(2) . . ?
C24 Sm1 Al1 123.23(9) . 4_565 ?
C24 Sm1 Al1 79.75(9) 4_565 4_565 ?
C33 Sm1 Al1 38.73(7) . 4_565 ?
N1 Sm1 Al1 111.53(8) 4_565 4_565 ?
N1 Sm1 Al1 140.82(8) . 4_565 ?
C12 Sm1 Al1 38.22(10) 4_565 4_565 ?
C12 Sm1 Al1 79.92(13) . 4_565 ?
N2 Sm1 Al1 151.62(2) . 4_565 ?
Al1 Sm1 Al1 56.75(4) . 4_565 ?
C24 Sm1 Sm2 41.17(9) . . ?
C24 Sm1 Sm2 89.84(9) 4_565 . ?
C33 Sm1 Sm2 43.53(7) . . ?
N1 Sm1 Sm2 164.27(7) 4_565 . ?
N1 Sm1 Sm2 122.74(8) . . ?
C12 Sm1 Sm2 119.81(10) 4_565 . ?
C12 Sm1 Sm2 82.31(12) . . ?
N2 Sm1 Sm2 114.70(8) . . ?
Al1 Sm1 Sm2 52.95(2) . . ?
Al1 Sm1 Sm2 82.20(2) 4_565 . ?
C24 Sm1 Sm2 89.84(9) . 4_565 ?
C24 Sm1 Sm2 41.17(9) 4_565 4_565 ?
C33 Sm1 Sm2 43.53(7) . 4_565 ?
N1 Sm1 Sm2 122.74(8) 4_565 4_565 ?
N1 Sm1 Sm2 164.27(7) . 4_565 ?
C12 Sm1 Sm2 82.31(12) 4_565 4_565 ?
C12 Sm1 Sm2 119.81(10) . 4_565 ?
N2 Sm1 Sm2 114.70(8) . 4_565 ?
Al1 Sm1 Sm2 82.20(2) . 4_565 ?
Al1 Sm1 Sm2 52.95(2) 4_565 4_565 ?
Sm2 Sm1 Sm2 58.812(10) . 4_565 ?
C24 Sm1 H24A 20.3(13) . . ?
C24 Sm1 H24A 116.6(13) 4_565 . ?
C33 Sm1 H24A 97.1(12) . . ?
N1 Sm1 H24A 112.7(12) 4_565 . ?
N1 Sm1 H24A 66.8(13) . . ?
C12 Sm1 H24A 154.8(13) 4_565 . ?
C12 Sm1 H24A 74.9(13) . . ?
N2 Sm1 H24A 72.8(12) . . ?
Al1 Sm1 H24A 80.1(12) . . ?
Al1 Sm1 H24A 133.7(12) 4_565 . ?
Sm2 Sm1 H24A 56.6(12) . . ?
Sm2 Sm1 H24A 109.9(13) 4_565 . ?
C24 Sm1 H24B 20.4(13) . . ?
C24 Sm1 H24B 84.9(13) 4_565 . ?
C33 Sm1 H24B 97.1(13) . . ?
N1 Sm1 H24B 110.0(13) 4_565 . ?
N1 Sm1 H24B 82.2(13) . . ?
C12 Sm1 H24B 170.3(13) 4_565 . ?
C12 Sm1 H24B 105.7(13) . . ?
N2 Sm1 H24B 60.6(13) . . ?
Al1 Sm1 H24B 99.6(13) . . ?
Al1 Sm1 H24B 134.1(13) 4_565 . ?
Sm2 Sm1 H24B 54.5(13) . . ?
Sm2 Sm1 H24B 88.1(13) 4_565 . ?
H24A Sm1 H24B 31.8(16) . . ?
C24 Sm2 C33 92.04(14) . . ?
C24 Sm2 C40 90.42(19) . . ?
C33 Sm2 C40 90.08(13) . . ?
C24 Sm2 C13 87.86(14) . . ?
C33 Sm2 C13 82.30(13) . . ?
C40 Sm2 C13 172.12(15) . . ?
C24 Sm2 C32 174.54(15) . . ?
C33 Sm2 C32 82.79(15) . . ?
C40 Sm2 C32 91.3(2) . . ?
C13 Sm2 C32 89.70(17) . . ?
C24 Sm2 C23 82.07(14) . . ?
C33 Sm2 C23 172.18(15) . . ?
C40 Sm2 C23 95.09(17) . . ?
C13 Sm2 C23 92.29(16) . . ?
C32 Sm2 C23 102.91(15) . . ?
C24 Sm2 Al1 85.04(10) . . ?
C33 Sm2 Al1 41.38(8) . . ?
C40 Sm2 Al1 130.77(11) . . ?
C13 Sm2 Al1 41.41(10) . . ?
C32 Sm2 Al1 89.90(13) . . ?
C23 Sm2 Al1 132.35(13) . . ?
C24 Sm2 Al3 133.94(10) . . ?
C33 Sm2 Al3 41.99(11) . . ?
C40 Sm2 Al3 87.58(14) . . ?
C13 Sm2 Al3 88.08(10) . . ?
C32 Sm2 Al3 41.03(11) . . ?
C23 Sm2 Al3 143.94(11) . . ?
Al1 Sm2 Al3 62.80(4) . . ?
C24 Sm2 Al2 41.14(9) . . ?
C33 Sm2 Al2 132.78(11) . . ?
C40 Sm2 Al2 94.95(15) . . ?
C13 Sm2 Al2 88.80(10) . . ?
C32 Sm2 Al2 143.71(11) . . ?
C23 Sm2 Al2 40.97(11) . . ?
Al1 Sm2 Al2 111.94(3) . . ?
Al3 Sm2 Al2 174.33(4) . . ?
C24 Sm2 Sm2 93.15(10) . 4_565 ?
C33 Sm2 Sm2 44.57(8) . 4_565 ?
C40 Sm2 Sm2 45.54(11) . 4_565 ?
C13 Sm2 Sm2 126.88(10) . 4_565 ?
C32 Sm2 Sm2 84.41(10) . 4_565 ?
C23 Sm2 Sm2 140.47(12) . 4_565 ?
Al1 Sm2 Sm2 85.72(2) . 4_565 ?
Al3 Sm2 Sm2 54.818(18) . 4_565 ?
Al2 Sm2 Sm2 124.26(3) . 4_565 ?
C24 Sm2 Sm1 43.43(9) . . ?
C33 Sm2 Sm1 48.82(10) . . ?
C40 Sm2 Sm1 86.74(14) . . ?
C13 Sm2 Sm1 86.72(11) . . ?
C32 Sm2 Sm1 131.54(11) . . ?
C23 Sm2 Sm1 125.51(11) . . ?
Al1 Sm2 Sm1 57.46(2) . . ?
Al3 Sm2 Sm1 90.53(3) . . ?
Al2 Sm2 Sm1 84.56(3) . . ?
Sm2 Sm2 Sm1 60.594(5) 4_565 . ?
C24 Sm2 H13A 107.7(13) . . ?
C33 Sm2 H13A 91.4(12) . . ?
C40 Sm2 H13A 161.7(13) . . ?
C13 Sm2 H13A 22.1(12) . . ?
C32 Sm2 H13A 70.8(13) . . ?
C23 Sm2 H13A 85.6(12) . . ?
Al1 Sm2 H13A 55.4(12) . . ?
Al3 Sm2 H13A 81.4(12) . . ?
Al2 Sm2 H13A 97.4(12) . . ?
Sm2 Sm2 H13A 132.5(12) 4_565 . ?
Sm1 Sm2 H13A 107.8(13) . . ?
C24 Sm2 H13C 72.4(12) . . ?
C33 Sm2 H13C 97.4(12) . . ?
C40 Sm2 H13C 161.4(12) . . ?
C13 Sm2 H13C 21.3(12) . . ?
C32 Sm2 H13C 106.4(12) . . ?
C23 Sm2 H13C 75.9(12) . . ?
Al1 Sm2 H13C 56.5(12) . . ?
Al3 Sm2 H13C 109.4(12) . . ?
Al2 Sm2 H13C 67.5(12) . . ?
Sm2 Sm2 H13C 139.8(11) 4_565 . ?
Sm1 Sm2 H13C 85.5(11) . . ?
H13A Sm2 H13C 35.7(16) . . ?
C24 Sm2 H32B 162.9(15) . . ?
C33 Sm2 H32B 96.7(15) . . ?
C40 Sm2 H32B 75.0(15) . . ?
C13 Sm2 H32B 107.8(15) . . ?
C32 Sm2 H32B 21.5(15) . . ?
C23 Sm2 H32B 90.4(15) . . ?
Al1 Sm2 H32B 111.1(15) . . ?
Al3 Sm2 H32B 55.6(15) . . ?
Al2 Sm2 H32B 130.0(15) . . ?
Sm2 Sm2 H32B 82.9(14) 4_565 . ?
Sm1 Sm2 H32B 141.3(14) . . ?
H13A Sm2 H32B 86.8(19) . . ?
H13C Sm2 H32B 120.6(19) . . ?
C24 Sm2 H40B 81(2) . . ?
C33 Sm2 H40B 106.7(12) . . ?
C40 Sm2 H40B 19.0(15) . . ?
C13 Sm2 H40B 165.7(18) . . ?
C32 Sm2 H40B 102(2) . . ?
C23 Sm2 H40B 77.6(13) . . ?
Al1 Sm2 H40B 144.6(12) . . ?
Al3 Sm2 H40B 106.0(17) . . ?
Al2 Sm2 H40B 77.0(18) . . ?
Sm2 Sm2 H40B 62.9(13) 4_565 . ?
Sm1 Sm2 H40B 91.0(16) . . ?
H13A Sm2 H40B 160.0(18) . . ?
H13C Sm2 H40B 144(2) . . ?
H32B Sm2 H40B 83(2) . . ?
C11 Al1 C12 105.3(2) . . ?
C11 Al1 C33 123.4(2) . . ?
C12 Al1 C33 113.1(2) . . ?
C11 Al1 C13 103.0(2) . . ?
C12 Al1 C13 99.1(2) . . ?
C33 Al1 C13 109.87(17) . . ?
C11 Al1 Sm2 140.57(17) . . ?
C12 Al1 Sm2 110.95(18) . . ?
C33 Al1 Sm2 53.72(11) . . ?
C13 Al1 Sm2 56.93(13) . . ?
C11 Al1 Sm1 147.08(17) . . ?
C12 Al1 Sm1 57.65(14) . . ?
C33 Al1 Sm1 56.51(13) . . ?
C13 Al1 Sm1 107.29(13) . . ?
Sm2 Al1 Sm1 69.58(2) . . ?
C21 Al2 C22 116.5(3) . . ?
C21 Al2 C24 110.4(2) . . ?
C22 Al2 C24 111.1(3) . . ?
C21 Al2 C23 104.9(2) . . ?
C22 Al2 C23 105.4(3) . . ?
C24 Al2 C23 107.83(18) . . ?
C21 Al2 Sm2 123.2(2) . . ?
C22 Al2 Sm2 120.3(2) . . ?
C24 Al2 Sm2 50.33(11) . . ?
C23 Al2 Sm2 57.55(14) . . ?
C31 Al3 C32 105.5(2) . . ?
C31 Al3 C32 105.5(2) . 4_565 ?
C32 Al3 C32 96.0(3) . 4_565 ?
C31 Al3 C33 124.7(3) . . ?
C32 Al3 C33 110.66(16) . . ?
C32 Al3 C33 110.66(16) 4_565 . ?
C31 Al3 Sm2 143.11(8) . 4_565 ?
C32 Al3 Sm2 108.53(18) . 4_565 ?
C32 Al3 Sm2 57.42(13) 4_565 4_565 ?
C33 Al3 Sm2 53.61(10) . 4_565 ?
C31 Al3 Sm2 143.11(8) . . ?
C32 Al3 Sm2 57.42(13) . . ?
C32 Al3 Sm2 108.53(18) 4_565 . ?
C33 Al3 Sm2 53.61(10) . . ?
Sm2 Al3 Sm2 70.36(4) 4_565 . ?
C3 N1 C4 108.4(4) . . ?
C3 N1 C1 111.8(4) . . ?
C4 N1 C1 109.4(4) . . ?
C3 N1 Sm1 93.5(3) . . ?
C4 N1 Sm1 97.7(2) . . ?
C1 N1 Sm1 133.6(3) . . ?
C4 N2 C4 109.0(5) . 4_565 ?
C4 N2 C2 110.7(3) . . ?
C4 N2 C2 110.7(3) 4_565 . ?
C4 N2 Sm1 95.2(2) . . ?
C4 N2 Sm1 95.2(2) 4_565 . ?
C2 N2 Sm1 133.5(4) . . ?
N1 C1 H1A 110(3) . . ?
N1 C1 H1B 112(3) . . ?
H1A C1 H1B 116(5) . . ?
N1 C1 H1C 106(4) . . ?
H1A C1 H1C 100(4) . . ?
H1B C1 H1C 112(5) . . ?
N2 C2 H2A 118(4) . . ?
N2 C2 H2B 113(3) . . ?
H2A C2 H2B 100(3) . . ?
N1 C3 N1 107.7(5) . 4_565 ?
N1 C3 H3A 111(2) . . ?
N1 C3 H3A 111(2) 4_565 . ?
N1 C3 H3B 108(2) . . ?
N1 C3 H3B 108(2) 4_565 . ?
H3A C3 H3B 113(6) . . ?
N2 C4 N1 105.8(3) . . ?
N2 C4 H4A 110(3) . . ?
N1 C4 H4A 105(3) . . ?
N2 C4 H4B 111(3) . . ?
N1 C4 H4B 108(3) . . ?
H4A C4 H4B 116(4) . . ?
Al1 C11 H11A 107(3) . . ?
Al1 C11 H11B 119(4) . . ?
H11A C11 H11B 112(5) . . ?
Al1 C11 H11C 106(4) . . ?
H11A C11 H11C 98(4) . . ?
H11B C11 H11C 112(5) . . ?
Al1 C12 Sm1 84.13(16) . . ?
Al1 C12 H12A 116(3) . . ?
Sm1 C12 H12A 78(3) . . ?
Al1 C12 H12B 121(4) . . ?
Sm1 C12 H12B 83(4) . . ?
H12A C12 H12B 117(5) . . ?
Al1 C12 H12C 92(3) . . ?
Sm1 C12 H12C 175(3) . . ?
H12A C12 H12C 106(5) . . ?
H12B C12 H12C 97(5) . . ?
Al1 C13 Sm2 81.66(14) . . ?
Al1 C13 H13A 117(3) . . ?
Sm2 C13 H13A 76(3) . . ?
Al1 C13 H13B 93(3) . . ?
Sm2 C13 H13B 173(3) . . ?
H13A C13 H13B 110(4) . . ?
Al1 C13 H13C 123(3) . . ?
Sm2 C13 H13C 75(3) . . ?
H13A C13 H13C 107(4) . . ?
H13B C13 H13C 104(4) . . ?
Al2 C21 H21A 110(4) . . ?
Al2 C21 H21B 109(4) . . ?
H21A C21 H21B 102(6) . . ?
Al2 C21 H21C 112(3) . . ?
H21A C21 H21C 114(5) . . ?
H21B C21 H21C 110(5) . . ?
Al2 C22 H22A 105(4) . . ?
Al2 C22 H22B 113(5) . . ?
H22A C22 H22B 109(6) . . ?
Al2 C22 H22C 114(5) . . ?
H22A C22 H22C 103(5) . . ?
H22B C22 H22C 112(7) . . ?
Al2 C23 Sm2 81.48(16) . . ?
Al2 C23 H23A 115(3) . . ?
Sm2 C23 H23A 77(3) . . ?
Al2 C23 H23B 123(3) . . ?
Sm2 C23 H23B 83(3) . . ?
H23A C23 H23B 114(4) . . ?
Al2 C23 H23C 94(4) . . ?
Sm2 C23 H23C 175(4) . . ?
H23A C23 H23C 103(5) . . ?
H23B C23 H23C 101(5) . . ?
Al2 C24 Sm2 88.53(14) . . ?
Al2 C24 Sm1 175.6(2) . . ?
Sm2 C24 Sm1 95.39(13) . . ?
Al2 C24 H24A 97(4) . . ?
Sm2 C24 H24A 133(4) . . ?
Sm1 C24 H24A 79(4) . . ?
Al2 C24 H24B 101(4) . . ?
Sm2 C24 H24B 124(4) . . ?
Sm1 C24 H24B 79(4) . . ?
H24A C24 H24B 101(5) . . ?
Al3 C31 H31A 113(7) . . ?
Al3 C31 H31B 118(5) . . ?
H31A C31 H31B 102(6) . . ?
Al3 C32 Sm2 81.55(14) . . ?
Al3 C32 H32A 93(3) . . ?
Sm2 C32 H32A 174(3) . . ?
Al3 C32 H32B 119(4) . . ?
Sm2 C32 H32B 70(4) . . ?
H32A C32 H32B 112(5) . . ?
Al3 C32 H32C 123(4) . . ?
Sm2 C32 H32C 82(4) . . ?
H32A C32 H32C 102(5) . . ?
H32B C32 H32C 106(5) . . ?
Al1 C33 Al1 98.3(2) 4_565 . ?
Al1 C33 Al3 102.52(17) 4_565 . ?
Al1 C33 Al3 102.52(17) . . ?
Al1 C33 Sm2 171.4(2) 4_565 . ?
Al1 C33 Sm2 84.90(5) . . ?
Al3 C33 Sm2 84.40(14) . . ?
Al1 C33 Sm2 84.90(4) 4_565 4_565 ?
Al1 C33 Sm2 171.4(2) . 4_565 ?
Al3 C33 Sm2 84.40(14) . 4_565 ?
Sm2 C33 Sm2 90.85(16) . 4_565 ?
Al1 C33 Sm1 84.76(14) 4_565 . ?
Al1 C33 Sm1 84.76(14) . . ?
Al3 C33 Sm1 168.7(2) . . ?
Sm2 C33 Sm1 87.65(13) . . ?
Sm2 C33 Sm1 87.65(13) 4_565 . ?
Sm2 C40 Sm2 88.9(2) 4_565 . ?
Sm2 C40 H40A 119(4) 4_565 . ?
Sm2 C40 H40A 119(4) . . ?
Sm2 C40 H40B 152(6) 4_565 . ?
Sm2 C40 H40B 81(5) . . ?
H40A C40 H40B 89(6) . . ?
C72 C71 C76 118.6 . . ?
C72 C71 C77 126.2(7) . . ?
C76 C71 C77 115.2(7) . . ?
C72 C71 C76 111.6(3) . 4_565 ?
C76 C71 C76 7.0(3) . 4_565 ?
C77 C71 C76 122.2(6) . 4_565 ?
C72 C71 C72 27.5(2) . 4_565 ?
C76 C71 C72 91.2(2) . 4_565 ?
C77 C71 C72 153.5(7) . 4_565 ?
C76 C71 C72 84.2(4) 4_565 4_565 ?
C72 C71 C71 67.8(2) . 4_565 ?
C76 C71 C71 50.9(2) . 4_565 ?
C77 C71 C71 165.7(6) . 4_565 ?
C76 C71 C71 43.9(2) 4_565 4_565 ?
C72 C71 C71 40.33(19) 4_565 4_565 ?
C71 C72 C73 120.0 . . ?
C71 C72 C71 71.9(3) . 4_565 ?
C73 C72 C71 48.2(3) . 4_565 ?
C71 C72 H72A 120.0 . . ?
C73 C72 H72A 120.0 . . ?
C71 C72 H72A 167.8 4_565 . ?
C74 C73 C72 120.0 . . ?
C74 C73 H73A 120.0 . . ?
C72 C73 H73A 120.0 . . ?
C75 C74 C73 120.0 . . ?
C75 C74 H74A 120.0 . . ?
C73 C74 H74A 120.0 . . ?
C76 C75 C74 120.4 . . ?
C76 C75 H75A 119.8 . . ?
C74 C75 H75A 119.8 . . ?
C75 C76 C71 121.0 . . ?
C75 C76 H76A 119.5 . . ?
C71 C76 H76A 119.5 . . ?
C71 C77 H77A 109.5 . . ?
C71 C77 H77B 109.5 . . ?
H77A C77 H77B 109.5 . . ?
C71 C77 H77C 109.5 . . ?
H77A C77 H77C 109.5 . . ?
H77B C77 H77C 109.5 . . ?

loop_
_geom_bond_atom_site_label_1
_geom_bond_atom_site_label_2
_geom_bond_distance
_geom_bond_site_symmetry_2
_geom_bond_publ_flag
Sm1 C24 2.515(4) . ?
Sm1 C24 2.515(4) 4_565 ?
Sm1 C33 2.744(5) . ?
Sm1 N1 2.748(3) 4_565 ?
Sm1 N1 2.748(3) . ?
Sm1 C12 2.782(5) 4_565 ?
Sm1 C12 2.782(5) . ?
Sm1 N2 2.810(4) . ?
Sm1 Al1 3.2762(11) . ?
Sm1 Al1 3.2762(11) 4_565 ?
Sm1 Sm2 3.6420(4) . ?
Sm1 Sm2 3.6420(4) 4_565 ?
Sm1 H24A 2.50(5) . ?
Sm1 H24B 2.50(5) . ?
Sm2 C24 2.408(4) . ?
Sm2 C33 2.510(3) . ?
Sm2 C40 2.553(5) . ?
Sm2 C13 2.627(4) . ?
Sm2 C32 2.644(5) . ?
Sm2 C23 2.669(5) . ?
Sm2 Al1 3.1017(12) . ?
Sm2 Al3 3.1036(13) . ?
Sm2 Al2 3.1276(12) . ?
Sm2 Sm2 3.5765(6) 4_565 ?
Sm2 H13A 2.58(5) . ?
Sm2 H13C 2.56(5) . ?
Sm2 H32B 2.48(6) . ?
Sm2 H40B 2.56(8) . ?
Al1 C11 1.975(5) . ?
Al1 C12 2.038(5) . ?
Al1 C33 2.058(3) . ?
Al1 C13 2.073(5) . ?
Al2 C21 1.972(5) . ?
Al2 C22 1.980(6) . ?
Al2 C24 2.058(4) . ?
Al2 C23 2.073(5) . ?
Al3 C31 1.962(9) . ?
Al3 C32 2.060(5) . ?
Al3 C32 2.060(5) 4_565 ?
Al3 C33 2.086(5) . ?
Al3 Sm2 3.1036(13) 4_565 ?
N1 C3 1.462(5) . ?
N1 C4 1.464(5) . ?
N1 C1 1.470(6) . ?
N2 C4 1.461(5) . ?
N2 C4 1.461(5) 4_565 ?
N2 C2 1.472(7) . ?
C1 H1A 0.98(5) . ?
C1 H1B 1.04(6) . ?
C1 H1C 0.99(6) . ?
C2 H2A 0.92(6) . ?
C2 H2B 0.95(4) . ?
C3 N1 1.462(5) 4_565 ?
C3 H3A 1.00(8) . ?
C3 H3B 0.99(8) . ?
C4 H4A 0.97(4) . ?
C4 H4B 0.97(5) . ?
C11 H11A 1.02(6) . ?
C11 H11B 0.91(6) . ?
C11 H11C 0.92(6) . ?
C12 H12A 1.01(6) . ?
C12 H12B 0.89(5) . ?
C12 H12C 0.94(6) . ?
C13 H13A 1.00(6) . ?
C13 H13B 0.95(5) . ?
C13 H13C 0.96(5) . ?
C21 H21A 0.85(7) . ?
C21 H21B 0.96(7) . ?
C21 H21C 1.00(6) . ?
C22 H22A 0.93(6) . ?
C22 H22B 0.93(9) . ?
C22 H22C 0.95(8) . ?
C23 H23A 1.02(6) . ?
C23 H23B 1.05(6) . ?
C23 H23C 0.92(7) . ?
C24 H24A 0.89(5) . ?
C24 H24B 0.89(6) . ?
C31 H31A 0.81(9) . ?
C31 H31B 0.82(6) . ?
C32 H32A 0.97(6) . ?
C32 H32B 0.97(6) . ?
C32 H32C 0.94(7) . ?
C33 Al1 2.058(3) 4_565 ?
C33 Sm2 2.510(3) 4_565 ?
C40 Sm2 2.553(5) 4_565 ?
C40 H40A 0.93(10) . ?
C40 H40B 0.84(7) . ?
C71 C72 1.364(4) . ?
C71 C76 1.394(4) . ?
C71 C77 1.466(15) . ?
C71 C76 1.561(12) 4_565 ?
C71 C72 1.952(10) 4_565 ?
C71 C71 2.004(13) 4_565 ?
C72 C73 1.365(4) . ?
C72 C71 1.952(11) 4_565 ?
C72 H72A 0.9500 . ?
C73 C74 1.365(4) . ?
C73 H73A 0.9500 . ?
C74 C75 1.364(4) . ?
C74 H74A 0.9500 . ?
C75 C76 1.321(4) . ?
C75 H75A 0.9500 . ?
C76 H76A 0.9500 . ?
C77 H77A 0.9800 . ?
C77 H77B 0.9800 . ?
C77 H77C 0.9800 . ?
